data_7028946
loop_
_publ_author_name
'Nocton, Gr\'egory'
'Ricard, Louis'

_publ_section_title
;
 N-aromatic heterocycle adducts of bulky [1,2,4-(Me3C)3C5H2]2Sm:
 synthesis, structure and solution analysis.
;
_journal_issue 11
_journal_name_full 'Dalton transactions (Cambridge, England : 2003)'
_journal_page_first 4380
_journal_page_last 4387
_journal_paper_doi 10.1039/c3dt52641k
_journal_volume 43
_journal_year 2014
_chemical_formula_moiety 'C43 H71 N Sm, C9 H13 N'
_chemical_formula_sum 'C52 H84 N2 Sm'
_chemical_formula_weight 887.56
_chemical_name_systematic
; 
 ? 
;
_space_group_IT_number 2
_symmetry_cell_setting triclinic
_symmetry_space_group_name_Hall '-P 1'
_symmetry_space_group_name_H-M 'P -1'
_atom_sites_solution_hydrogens geom
_atom_sites_solution_primary direct
_atom_sites_solution_secondary difmap
_audit_creation_method SHELXL-97
_cell_angle_alpha 102.872(1)
_cell_angle_beta 103.379(1)
_cell_angle_gamma 91.822(1)
_cell_formula_units_Z 2
_cell_length_a 10.426(1)
_cell_length_b 15.174(1)
_cell_length_c 16.268(1)
_cell_measurement_reflns_used 9180
_cell_measurement_temperature 150.0(1)
_cell_measurement_theta_max 30.034
_cell_measurement_theta_min 0.998
_cell_volume 2431.5(3)
_computing_cell_refinement 'DENZO (Otwinowski & Minor, 1997) & COLLECT'
_computing_data_collection 'COLLECT (Hooft, R.W.W., 1998)'
_computing_data_reduction 'DENZO & COLLECT'
_computing_molecular_graphics 'PLATON (Spek, 2009)'
_computing_publication_material 'PLATON (Spek, 2009)'
_computing_structure_refinement 'SHELXL-97 (Sheldrick, 1997)'
_computing_structure_solution 'SIR97 (Altomare et al., 1999)'
_diffrn_ambient_temperature 150.0(1)
_diffrn_measured_fraction_theta_full 0.984
_diffrn_measured_fraction_theta_max 0.984
_diffrn_measurement_device_type 'Kappa APEX II'
_diffrn_measurement_method 'phi and omega scans'
_diffrn_radiation_monochromator graphite
_diffrn_radiation_source 'fine-focus sealed tube'
_diffrn_radiation_type MoK\a
_diffrn_radiation_wavelength 0.71069
_diffrn_reflns_av_R_equivalents 0.0470
_diffrn_reflns_av_sigmaI/netI 0.0546
_diffrn_reflns_limit_h_max 14
_diffrn_reflns_limit_h_min -14
_diffrn_reflns_limit_k_max 20
_diffrn_reflns_limit_k_min -21
_diffrn_reflns_limit_l_max 18
_diffrn_reflns_limit_l_min -22
_diffrn_reflns_number 28492
_diffrn_reflns_theta_full 30.00
_diffrn_reflns_theta_max 30.00
_diffrn_reflns_theta_min 2.12
_exptl_absorpt_coefficient_mu 1.241
_exptl_absorpt_correction_T_max 0.7894
_exptl_absorpt_correction_T_min 0.7894
_exptl_absorpt_correction_type multi-scan
_exptl_absorpt_process_details 'DENZO/SCALEPACK (Otwinowski & Minor, 1996)'
_exptl_crystal_colour black
_exptl_crystal_density_diffrn 1.212
_exptl_crystal_density_method 'not measured'
_exptl_crystal_description block
_exptl_crystal_F_000 944
_exptl_crystal_size_max 0.20
_exptl_crystal_size_mid 0.20
_exptl_crystal_size_min 0.20
_refine_diff_density_max 1.447
_refine_diff_density_min -1.052
_refine_diff_density_rms 0.127
_refine_ls_extinction_method none
_refine_ls_goodness_of_fit_ref 1.155
_refine_ls_hydrogen_treatment constr
_refine_ls_matrix_type full
_refine_ls_number_parameters 534
_refine_ls_number_reflns 13969
_refine_ls_number_restraints 0
_refine_ls_restrained_S_all 1.155
_refine_ls_R_factor_all 0.0622
_refine_ls_R_factor_gt 0.0532
_refine_ls_shift/su_max 0.001
_refine_ls_shift/su_mean 0.000
_refine_ls_structure_factor_coef Fsqd
_refine_ls_weighting_details 'calc w=1/[\s^2^(Fo^2^)+(0.0000P)^2^+8.1844P] where P=(Fo^2^+2Fc^2^)/3'
_refine_ls_weighting_scheme calc
_refine_ls_wR_factor_gt 0.1069
_refine_ls_wR_factor_ref 0.1132
_reflns_number_gt 12501
_reflns_number_total 13969
_reflns_threshold_expression >2sigma(I)
_cod_data_source_file c3dt52641k.txt
_cod_data_source_block compound5
_cod_depositor_comments
;
The following automatic conversions were performed:

'_symmetry_cell_setting' value 'Triclinic' changed to 'triclinic'
according to
/usr/data/users/saulius/automatic-downloads/current/RSC/lib/dictionaries/cif_core.dic
dictionary named 'cif_core.dic' version 2.4.2 from 2011-04-26.

Automatic conversion script
Id: cif_fix_values 2281 2013-09-26 08:29:07Z andrius 
;
_cod_original_sg_symbol_H-M 'P-1     '
_cod_database_code 7028946

loop_
_symmetry_equiv_pos_as_xyz
'x, y, z'
'-x, -y, -z'

loop_
_atom_site_label
_atom_site_type_symbol
_atom_site_fract_x
_atom_site_fract_y
_atom_site_fract_z
_atom_site_U_iso_or_equiv
_atom_site_adp_type
_atom_site_occupancy
_atom_site_symmetry_multiplicity
_atom_site_calc_flag
_atom_site_refinement_flags
_atom_site_disorder_assembly
_atom_site_disorder_group
Sm1 Sm 0.496571(18) 0.317009(12) 0.185836(12) 0.02079(5) Uani 1 1 d . . .
C1 C 0.7083(3) 0.3153(2) 0.3378(2) 0.0238(7) Uani 1 1 d . . .
C2 C 0.6625(4) 0.2208(2) 0.3002(2) 0.0238(7) Uani 1 1 d . . .
C3 C 0.5306(4) 0.2111(3) 0.3106(2) 0.0263(7) Uani 1 1 d . . .
H3 H 0.4752 0.1558 0.2916 0.032 Uiso 1 1 calc R . .
C4 C 0.4941(4) 0.2941(2) 0.3528(2) 0.0249(7) Uani 1 1 d . A .
C5 C 0.6025(3) 0.3580(2) 0.3671(2) 0.0234(7) Uani 1 1 d . . .
H5 H 0.6046 0.4209 0.3928 0.028 Uiso 1 1 calc R . .
C6 C 0.8458(4) 0.3682(3) 0.3585(2) 0.0293(8) Uani 1 1 d . . .
C7 C 0.9487(4) 0.3278(3) 0.4201(3) 0.0386(10) Uani 1 1 d . . .
H7A H 0.9188 0.3275 0.4729 0.058 Uiso 1 1 calc R . .
H7B H 1.0336 0.3646 0.4357 0.058 Uiso 1 1 calc R . .
H7C H 0.9596 0.2656 0.3911 0.058 Uiso 1 1 calc R . .
C8 C 0.8406(4) 0.4679(3) 0.4067(3) 0.0367(9) Uani 1 1 d . . .
H8A H 0.7723 0.4960 0.3712 0.055 Uiso 1 1 calc R . .
H8B H 0.9267 0.5017 0.4168 0.055 Uiso 1 1 calc R . .
H8C H 0.8196 0.4692 0.4626 0.055 Uiso 1 1 calc R . .
C9 C 0.8948(4) 0.3751(3) 0.2776(3) 0.0382(10) Uani 1 1 d . . .
H9A H 0.9089 0.3143 0.2466 0.057 Uiso 1 1 calc R . .
H9B H 0.9783 0.4137 0.2955 0.057 Uiso 1 1 calc R . .
H9C H 0.8284 0.4014 0.2390 0.057 Uiso 1 1 calc R . .
C10 C 0.7293(4) 0.1340(3) 0.2710(3) 0.0296(8) Uani 1 1 d . . .
C11 C 0.8444(4) 0.1454(3) 0.2290(3) 0.0378(9) Uani 1 1 d . . .
H11A H 0.8766 0.0861 0.2101 0.057 Uiso 1 1 calc R . .
H11B H 0.9164 0.1860 0.2714 0.057 Uiso 1 1 calc R . .
H11C H 0.8139 0.1714 0.1786 0.057 Uiso 1 1 calc R . .
C12 C 0.6285(5) 0.0614(3) 0.2043(3) 0.0383(10) Uani 1 1 d . . .
H12A H 0.5589 0.0449 0.2310 0.057 Uiso 1 1 calc R . .
H12B H 0.6733 0.0074 0.1855 0.057 Uiso 1 1 calc R . .
H12C H 0.5890 0.0854 0.1539 0.057 Uiso 1 1 calc R . .
C13 C 0.7815(5) 0.0945(3) 0.3515(3) 0.0430(11) Uani 1 1 d . . .
H13A H 0.7077 0.0815 0.3761 0.064 Uiso 1 1 calc R . .
H13B H 0.8473 0.1388 0.3953 0.064 Uiso 1 1 calc R . .
H13C H 0.8225 0.0384 0.3339 0.064 Uiso 1 1 calc R . .
C14 C 0.3664(4) 0.3129(3) 0.3800(3) 0.0291(8) Uani 1 1 d . . .
C15 C 0.267(3) 0.2399(16) 0.351(3) 0.062(4) Uani 0.38(2) 1 d P A 1
H15A H 0.3054 0.1846 0.3629 0.093 Uiso 0.38(2) 1 calc PR A 1
H15B H 0.2301 0.2309 0.2882 0.093 Uiso 0.38(2) 1 calc PR A 1
H15C H 0.1967 0.2535 0.3814 0.093 Uiso 0.38(2) 1 calc PR A 1
C16 C 0.400(2) 0.3359(16) 0.4834(12) 0.046(5) Uani 0.38(2) 1 d P A 1
H16A H 0.4648 0.3892 0.5069 0.069 Uiso 0.38(2) 1 calc PR A 1
H16B H 0.4376 0.2840 0.5040 0.069 Uiso 0.38(2) 1 calc PR A 1
H16C H 0.3194 0.3488 0.5031 0.069 Uiso 0.38(2) 1 calc PR A 1
C17 C 0.3083(16) 0.4023(13) 0.3576(14) 0.044(4) Uani 0.38(2) 1 d P A 1
H17A H 0.2807 0.3939 0.2943 0.067 Uiso 0.38(2) 1 calc PR A 1
H17B H 0.3765 0.4534 0.3821 0.067 Uiso 0.38(2) 1 calc PR A 1
H17C H 0.2319 0.4150 0.3825 0.067 Uiso 0.38(2) 1 calc PR A 1
C15A C 0.2892(18) 0.2198(10) 0.3767(14) 0.062(4) Uani 0.62(2) 1 d P A 2
H15D H 0.3399 0.1915 0.4210 0.093 Uiso 0.62(2) 1 calc PR A 2
H15E H 0.2778 0.1791 0.3191 0.093 Uiso 0.62(2) 1 calc PR A 2
H15F H 0.2022 0.2314 0.3880 0.093 Uiso 0.62(2) 1 calc PR A 2
C16A C 0.3914(13) 0.3750(13) 0.4669(9) 0.069(5) Uani 0.62(2) 1 d P A 2
H16D H 0.3070 0.3870 0.4822 0.104 Uiso 0.62(2) 1 calc PR A 2
H16E H 0.4373 0.4322 0.4665 0.104 Uiso 0.62(2) 1 calc PR A 2
H16F H 0.4465 0.3471 0.5099 0.104 Uiso 0.62(2) 1 calc PR A 2
C17A C 0.2796(10) 0.3531(13) 0.3110(11) 0.064(4) Uani 0.62(2) 1 d P A 2
H17D H 0.2632 0.3098 0.2544 0.095 Uiso 0.62(2) 1 calc PR A 2
H17E H 0.3246 0.4097 0.3083 0.095 Uiso 0.62(2) 1 calc PR A 2
H17F H 0.1952 0.3656 0.3261 0.095 Uiso 0.62(2) 1 calc PR A 2
C18 C 0.2884(3) 0.2197(2) 0.0415(2) 0.0227(7) Uani 1 1 d . . .
C19 C 0.2915(3) 0.3117(2) 0.0315(2) 0.0207(6) Uani 1 1 d . . .
C20 C 0.4142(3) 0.3301(2) 0.0113(2) 0.0223(7) Uani 1 1 d . . .
H20 H 0.4435 0.3866 0.0028 0.027 Uiso 1 1 calc R . .
C21 C 0.4858(3) 0.2527(2) 0.0055(2) 0.0227(7) Uani 1 1 d . . .
C22 C 0.4096(3) 0.1866(2) 0.0253(2) 0.0221(7) Uani 1 1 d . . .
H22 H 0.4349 0.1275 0.0278 0.026 Uiso 1 1 calc R . .
C23 C 0.1797(4) 0.1502(2) 0.0441(3) 0.0280(8) Uani 1 1 d . . .
C24 C 0.1140(5) 0.0997(4) -0.0502(3) 0.0508(13) Uani 1 1 d . . .
H24A H 0.1808 0.0697 -0.0774 0.076 Uiso 1 1 calc R . .
H24B H 0.0741 0.1430 -0.0829 0.076 Uiso 1 1 calc R . .
H24C H 0.0452 0.0540 -0.0504 0.076 Uiso 1 1 calc R . .
C25 C 0.0698(4) 0.1863(3) 0.0873(3) 0.0373(10) Uani 1 1 d . . .
H25A H 0.0082 0.1354 0.0857 0.056 Uiso 1 1 calc R . .
H25B H 0.0221 0.2283 0.0560 0.056 Uiso 1 1 calc R . .
H25C H 0.1089 0.2182 0.1479 0.056 Uiso 1 1 calc R . .
C26 C 0.2407(5) 0.0803(3) 0.0931(4) 0.0442(12) Uani 1 1 d . . .
H26A H 0.2874 0.1114 0.1526 0.066 Uiso 1 1 calc R . .
H26B H 0.3031 0.0481 0.0632 0.066 Uiso 1 1 calc R . .
H26C H 0.1704 0.0368 0.0948 0.066 Uiso 1 1 calc R . .
C27 C 0.1875(4) 0.3814(3) 0.0307(2) 0.0261(7) Uani 1 1 d . . .
C28 C 0.0654(4) 0.3457(3) -0.0460(3) 0.0361(9) Uani 1 1 d . . .
H28A H 0.0223 0.2912 -0.0375 0.054 Uiso 1 1 calc R . .
H28B H 0.0936 0.3308 -0.1005 0.054 Uiso 1 1 calc R . .
H28C H 0.0030 0.3926 -0.0485 0.054 Uiso 1 1 calc R . .
C29 C 0.1460(4) 0.4099(3) 0.1165(3) 0.0336(9) Uani 1 1 d . . .
H29A H 0.2219 0.4420 0.1624 0.050 Uiso 1 1 calc R . .
H29B H 0.1150 0.3559 0.1324 0.050 Uiso 1 1 calc R . .
H29C H 0.0745 0.4501 0.1097 0.050 Uiso 1 1 calc R . .
C30 C 0.2424(4) 0.4697(3) 0.0148(3) 0.0348(9) Uani 1 1 d . . .
H30A H 0.1750 0.5133 0.0144 0.052 Uiso 1 1 calc R . .
H30B H 0.2659 0.4566 -0.0414 0.052 Uiso 1 1 calc R . .
H30C H 0.3213 0.4954 0.0612 0.052 Uiso 1 1 calc R . .
C31 C 0.6158(3) 0.2428(2) -0.0215(2) 0.0240(7) Uani 1 1 d . . .
C32 C 0.6535(4) 0.1453(3) -0.0329(3) 0.0377(10) Uani 1 1 d . . .
H32A H 0.6627 0.1269 0.0220 0.057 Uiso 1 1 calc R . .
H32B H 0.7377 0.1413 -0.0500 0.057 Uiso 1 1 calc R . .
H32C H 0.5844 0.1051 -0.0782 0.057 Uiso 1 1 calc R . .
C33 C 0.7266(4) 0.3046(3) 0.0470(3) 0.0371(9) Uani 1 1 d . . .
H33A H 0.7054 0.3678 0.0531 0.056 Uiso 1 1 calc R . .
H33B H 0.8099 0.2976 0.0290 0.056 Uiso 1 1 calc R . .
H33C H 0.7358 0.2881 0.1028 0.056 Uiso 1 1 calc R . .
C34 C 0.6041(5) 0.2709(4) -0.1076(3) 0.0425(11) Uani 1 1 d . . .
H34A H 0.5374 0.2295 -0.1536 0.064 Uiso 1 1 calc R . .
H34B H 0.6898 0.2681 -0.1228 0.064 Uiso 1 1 calc R . .
H34C H 0.5777 0.3329 -0.1015 0.064 Uiso 1 1 calc R . .
N1 N 0.5289(4) 0.4991(2) 0.2192(2) 0.0364(8) Uani 1 1 d . . .
C35 C 0.4847(4) 0.5641(3) 0.2719(3) 0.0357(9) Uani 1 1 d . . .
H35 H 0.4075 0.5499 0.2897 0.043 Uiso 1 1 calc R . .
C36 C 0.5449(4) 0.6517(3) 0.3025(3) 0.0326(8) Uani 1 1 d . . .
H36 H 0.5069 0.6956 0.3391 0.039 Uiso 1 1 calc R . .
C37 C 0.6591(4) 0.6765(2) 0.2809(2) 0.0275(7) Uani 1 1 d . . .
C38 C 0.7027(5) 0.6085(3) 0.2237(3) 0.0438(11) Uani 1 1 d . . .
H38 H 0.7794 0.6207 0.2046 0.053 Uiso 1 1 calc R . .
C39 C 0.6351(5) 0.5237(3) 0.1945(3) 0.0458(12) Uani 1 1 d . . .
H39 H 0.6663 0.4798 0.1540 0.055 Uiso 1 1 calc R . .
C40 C 0.7371(4) 0.7694(3) 0.3177(3) 0.0358(9) Uani 1 1 d . . .
C41 C 0.6534(6) 0.8392(3) 0.3586(4) 0.0536(14) Uani 1 1 d . . .
H41A H 0.6295 0.8205 0.4074 0.080 Uiso 1 1 calc R . .
H41B H 0.5727 0.8432 0.3150 0.080 Uiso 1 1 calc R . .
H41C H 0.7043 0.8987 0.3796 0.080 Uiso 1 1 calc R . .
C42 C 0.8593(6) 0.7584(4) 0.3878(4) 0.0609(16) Uani 1 1 d . . .
H42A H 0.9101 0.8175 0.4142 0.091 Uiso 1 1 calc R . .
H42B H 0.9150 0.7158 0.3611 0.091 Uiso 1 1 calc R . .
H42C H 0.8304 0.7351 0.4328 0.091 Uiso 1 1 calc R . .
C43 C 0.7804(5) 0.8033(3) 0.2450(3) 0.0450(11) Uani 1 1 d . . .
H43A H 0.8216 0.8656 0.2679 0.068 Uiso 1 1 calc R . .
H43B H 0.7029 0.8020 0.1971 0.068 Uiso 1 1 calc R . .
H43C H 0.8442 0.7640 0.2236 0.068 Uiso 1 1 calc R . .
N2 N 0.7898(5) 0.3608(3) 0.6543(4) 0.0643(14) Uani 1 1 d . . .
C44 C 0.7376(6) 0.2978(5) 0.5821(4) 0.0598(16) Uani 1 1 d . . .
H44 H 0.7046 0.3173 0.5302 0.072 Uiso 1 1 calc R . .
C45 C 0.7281(5) 0.2057(4) 0.5775(3) 0.0538(13) Uani 1 1 d . . .
H45 H 0.6869 0.1645 0.5239 0.065 Uiso 1 1 calc R . .
C46 C 0.7785(4) 0.1729(3) 0.6510(3) 0.0405(10) Uani 1 1 d . . .
C47 C 0.8342(5) 0.2392(4) 0.7256(3) 0.0449(11) Uani 1 1 d . . .
H47 H 0.8707 0.2222 0.7784 0.054 Uiso 1 1 calc R . .
C48 C 0.8370(6) 0.3296(4) 0.7241(4) 0.0590(14) Uani 1 1 d . . .
H48 H 0.8757 0.3727 0.7769 0.071 Uiso 1 1 calc R . .
C49 C 0.7723(6) 0.0728(4) 0.6483(4) 0.0553(13) Uani 1 1 d . . .
C50 C 0.8601(10) 0.0261(6) 0.5917(8) 0.129(2) Uani 1 1 d . . .
H50A H 0.8557 -0.0389 0.5902 0.193 Uiso 1 1 calc R . .
H50B H 0.9517 0.0526 0.6161 0.193 Uiso 1 1 calc R . .
H50C H 0.8291 0.0346 0.5326 0.193 Uiso 1 1 calc R . .
C51 C 0.6375(10) 0.0285(6) 0.6064(8) 0.129(2) Uani 1 1 d . . .
H51A H 0.6405 -0.0376 0.5933 0.193 Uiso 1 1 calc R . .
H51B H 0.6031 0.0476 0.5524 0.193 Uiso 1 1 calc R . .
H51C H 0.5795 0.0459 0.6458 0.193 Uiso 1 1 calc R . .
C52 C 0.8357(10) 0.0527(6) 0.7360(8) 0.129(2) Uani 1 1 d . . .
H52A H 0.7755 0.0657 0.7746 0.193 Uiso 1 1 calc R . .
H52B H 0.9191 0.0908 0.7624 0.193 Uiso 1 1 calc R . .
H52C H 0.8532 -0.0114 0.7274 0.193 Uiso 1 1 calc R . .

loop_
_atom_site_aniso_label
_atom_site_aniso_U_11
_atom_site_aniso_U_22
_atom_site_aniso_U_33
_atom_site_aniso_U_23
_atom_site_aniso_U_13
_atom_site_aniso_U_12
Sm1 0.02061(9) 0.01818(8) 0.02232(9) 0.00405(6) 0.00346(6) 0.00184(6)
C1 0.0206(16) 0.0252(17) 0.0224(16) 0.0026(13) 0.0021(13) 0.0026(13)
C2 0.0246(17) 0.0250(17) 0.0210(16) 0.0046(13) 0.0047(13) 0.0057(13)
C3 0.0258(17) 0.0257(17) 0.0302(19) 0.0113(14) 0.0083(14) 0.0022(14)
C4 0.0232(17) 0.0276(17) 0.0234(17) 0.0050(14) 0.0058(13) 0.0039(14)
C5 0.0252(17) 0.0250(16) 0.0190(15) 0.0043(13) 0.0041(13) 0.0054(13)
C6 0.0197(16) 0.038(2) 0.0258(18) 0.0015(15) 0.0030(14) -0.0010(15)
C7 0.0221(18) 0.051(3) 0.034(2) 0.0003(19) -0.0007(16) 0.0057(17)
C8 0.0258(19) 0.037(2) 0.037(2) -0.0027(18) 0.0013(16) -0.0074(16)
C9 0.029(2) 0.046(2) 0.036(2) 0.0027(19) 0.0077(17) -0.0024(18)
C10 0.0315(19) 0.0282(18) 0.0309(19) 0.0098(15) 0.0075(16) 0.0105(15)
C11 0.041(2) 0.037(2) 0.041(2) 0.0107(18) 0.0175(19) 0.0156(18)
C12 0.049(3) 0.0251(19) 0.039(2) 0.0018(17) 0.013(2) 0.0091(18)
C13 0.055(3) 0.037(2) 0.042(2) 0.0166(19) 0.011(2) 0.021(2)
C14 0.0246(18) 0.036(2) 0.0307(19) 0.0122(16) 0.0105(15) 0.0059(15)
C15 0.060(7) 0.029(7) 0.119(14) 0.019(5) 0.062(8) 0.006(4)
C16 0.041(8) 0.076(13) 0.035(7) 0.030(8) 0.020(6) 0.003(8)
C17 0.039(7) 0.054(9) 0.054(10) 0.027(8) 0.021(7) 0.022(7)
C15A 0.060(7) 0.029(7) 0.119(14) 0.019(5) 0.062(8) 0.006(4)
C16A 0.039(5) 0.107(13) 0.050(8) -0.021(7) 0.026(5) 0.000(7)
C17A 0.030(4) 0.102(11) 0.085(9) 0.059(9) 0.028(5) 0.031(6)
C18 0.0188(15) 0.0198(15) 0.0272(17) 0.0035(13) 0.0036(13) -0.0004(12)
C19 0.0184(15) 0.0214(15) 0.0213(16) 0.0049(12) 0.0027(12) 0.0046(12)
C20 0.0234(16) 0.0220(16) 0.0240(16) 0.0084(13) 0.0073(13) 0.0043(13)
C21 0.0217(16) 0.0211(15) 0.0241(16) 0.0027(13) 0.0061(13) 0.0010(12)
C22 0.0218(16) 0.0168(14) 0.0259(17) 0.0032(12) 0.0041(13) 0.0028(12)
C23 0.0202(16) 0.0237(17) 0.038(2) 0.0044(15) 0.0067(15) -0.0028(13)
C24 0.041(3) 0.052(3) 0.047(3) -0.008(2) 0.008(2) -0.022(2)
C25 0.028(2) 0.034(2) 0.057(3) 0.019(2) 0.0178(19) 0.0036(16)
C26 0.037(2) 0.0248(19) 0.079(4) 0.024(2) 0.018(2) 0.0012(17)
C27 0.0246(17) 0.0275(17) 0.0293(18) 0.0112(14) 0.0073(14) 0.0093(14)
C28 0.0250(19) 0.048(2) 0.036(2) 0.0148(19) 0.0025(16) 0.0133(17)
C29 0.040(2) 0.035(2) 0.032(2) 0.0122(17) 0.0142(17) 0.0171(17)
C30 0.035(2) 0.032(2) 0.045(2) 0.0173(18) 0.0148(18) 0.0132(17)
C31 0.0209(16) 0.0269(17) 0.0245(17) 0.0049(14) 0.0072(13) 0.0028(13)
C32 0.030(2) 0.029(2) 0.052(3) -0.0001(18) 0.0150(19) 0.0073(16)
C33 0.0228(18) 0.036(2) 0.048(3) 0.0032(19) 0.0067(17) 0.0044(16)
C34 0.040(2) 0.062(3) 0.034(2) 0.019(2) 0.0191(19) 0.016(2)
N1 0.053(2) 0.0230(16) 0.0304(18) 0.0062(13) 0.0051(16) -0.0010(15)
C35 0.037(2) 0.030(2) 0.042(2) 0.0091(17) 0.0117(18) -0.0007(17)
C36 0.039(2) 0.0248(18) 0.034(2) 0.0015(15) 0.0157(17) 0.0005(16)
C37 0.035(2) 0.0231(17) 0.0262(18) 0.0093(14) 0.0072(15) 0.0051(14)
C38 0.055(3) 0.031(2) 0.057(3) 0.010(2) 0.036(2) 0.008(2)
C39 0.071(3) 0.027(2) 0.048(3) 0.0055(19) 0.033(3) 0.012(2)
C40 0.041(2) 0.0273(19) 0.037(2) 0.0057(17) 0.0098(18) -0.0067(17)
C41 0.074(4) 0.026(2) 0.061(3) -0.002(2) 0.029(3) -0.008(2)
C42 0.055(3) 0.072(4) 0.046(3) 0.017(3) -0.007(2) -0.021(3)
C43 0.056(3) 0.036(2) 0.045(3) 0.010(2) 0.019(2) -0.007(2)
N2 0.059(3) 0.061(3) 0.087(4) 0.031(3) 0.029(3) 0.025(2)
C44 0.053(3) 0.091(5) 0.058(3) 0.045(3) 0.027(3) 0.032(3)
C45 0.051(3) 0.078(4) 0.032(2) 0.010(2) 0.010(2) 0.013(3)
C46 0.036(2) 0.048(3) 0.039(2) 0.007(2) 0.0154(19) 0.0066(19)
C47 0.045(3) 0.053(3) 0.033(2) 0.007(2) 0.0035(19) 0.010(2)
C48 0.060(3) 0.051(3) 0.061(4) 0.007(3) 0.011(3) 0.012(3)
C49 0.054(3) 0.048(3) 0.060(3) 0.008(3) 0.009(3) -0.002(2)
C50 0.130(5) 0.064(3) 0.197(7) 0.040(4) 0.040(5) 0.021(3)
C51 0.130(5) 0.064(3) 0.197(7) 0.040(4) 0.040(5) 0.021(3)
C52 0.130(5) 0.064(3) 0.197(7) 0.040(4) 0.040(5) 0.021(3)

loop_
_atom_type_symbol
_atom_type_description
_atom_type_scat_dispersion_real
_atom_type_scat_dispersion_imag
_atom_type_scat_source
C C 0.0033 0.0016 'International Tables Vol C Tables 4.2.6.8 and 6.1.1.4'
H H 0.0000 0.0000 'International Tables Vol C Tables 4.2.6.8 and 6.1.1.4'
N N 0.0061 0.0033 'International Tables Vol C Tables 4.2.6.8 and 6.1.1.4'
Sm Sm -0.1638 3.4418 'International Tables Vol C Tables 4.2.6.8 and 6.1.1.4'

loop_
_geom_angle_atom_site_label_1
_geom_angle_atom_site_label_2
_geom_angle_atom_site_label_3
_geom_angle
N1 Sm1 C5 79.89(11)
N1 Sm1 C4 100.07(11)
C5 Sm1 C4 28.91(10)
N1 Sm1 C20 83.63(10)
C5 Sm1 C20 163.19(10)
C4 Sm1 C20 162.32(10)
N1 Sm1 C3 126.22(11)
C5 Sm1 C3 46.88(11)
C4 Sm1 C3 28.78(10)
C20 Sm1 C3 149.90(11)
N1 Sm1 C22 130.24(10)
C5 Sm1 C22 149.68(10)
C4 Sm1 C22 127.27(10)
C20 Sm1 C22 46.61(10)
C3 Sm1 C22 103.45(11)
N1 Sm1 C21 106.22(11)
C5 Sm1 C21 158.41(10)
C4 Sm1 C21 153.70(10)
C20 Sm1 C21 28.74(10)
C3 Sm1 C21 125.97(11)
C22 Sm1 C21 28.43(10)
N1 Sm1 C19 90.74(10)
C5 Sm1 C19 153.63(10)
C4 Sm1 C19 133.36(10)
C20 Sm1 C19 28.96(9)
C3 Sm1 C19 132.36(10)
C22 Sm1 C19 47.25(10)
C21 Sm1 C19 47.96(10)
N1 Sm1 C18 119.38(11)
C5 Sm1 C18 146.52(10)
C4 Sm1 C18 117.66(10)
C20 Sm1 C18 47.57(10)
C3 Sm1 C18 105.81(11)
C22 Sm1 C18 29.04(9)
C21 Sm1 C18 48.08(10)
C19 Sm1 C18 28.97(9)
N1 Sm1 C2 119.95(11)
C5 Sm1 C2 47.37(10)
C4 Sm1 C2 48.05(10)
C20 Sm1 C2 143.53(10)
C3 Sm1 C2 28.86(10)
C22 Sm1 C2 104.48(10)
C21 Sm1 C2 114.97(10)
C19 Sm1 C2 149.28(10)
C18 Sm1 C2 120.59(10)
N1 Sm1 C1 91.23(11)
C5 Sm1 C1 28.63(10)
C4 Sm1 C1 47.75(10)
C20 Sm1 C1 149.89(10)
C3 Sm1 C1 47.03(10)
C22 Sm1 C1 130.23(10)
C21 Sm1 C1 129.80(10)
C19 Sm1 C1 177.45(10)
C18 Sm1 C1 149.26(10)
C2 Sm1 C1 28.73(10)
C5 C1 C2 106.9(3)
C5 C1 C6 120.2(3)
C2 C1 C6 132.4(3)
C5 C1 Sm1 71.9(2)
C2 C1 Sm1 75.4(2)
C6 C1 Sm1 123.5(2)
C3 C2 C1 105.7(3)
C3 C2 C10 118.1(3)
C1 C2 C10 134.9(3)
C3 C2 Sm1 72.4(2)
C1 C2 Sm1 75.8(2)
C10 C2 Sm1 125.9(2)
C4 C3 C2 110.8(3)
C4 C3 Sm1 75.3(2)
C2 C3 Sm1 78.8(2)
C4 C3 H3 124.6
C2 C3 H3 124.6
Sm1 C3 H3 113.2
C3 C4 C5 106.0(3)
C3 C4 C14 128.1(3)
C5 C4 C14 125.9(3)
C3 C4 Sm1 75.9(2)
C5 C4 Sm1 75.4(2)
C14 C4 Sm1 115.3(2)
C4 C5 C1 110.5(3)
C4 C5 Sm1 75.7(2)
C1 C5 Sm1 79.5(2)
C4 C5 H5 124.8
C1 C5 H5 124.8
Sm1 C5 H5 112.2
C7 C6 C9 110.4(3)
C7 C6 C1 110.6(3)
C9 C6 C1 114.2(3)
C7 C6 C8 106.3(3)
C9 C6 C8 104.9(4)
C1 C6 C8 110.1(3)
C6 C7 H7A 109.5
C6 C7 H7B 109.5
H7A C7 H7B 109.5
C6 C7 H7C 109.5
H7A C7 H7C 109.5
H7B C7 H7C 109.5
C6 C8 H8A 109.5
C6 C8 H8B 109.5
H8A C8 H8B 109.5
C6 C8 H8C 109.5
H8A C8 H8C 109.5
H8B C8 H8C 109.5
C6 C9 H9A 109.5
C6 C9 H9B 109.5
H9A C9 H9B 109.5
C6 C9 H9C 109.5
H9A C9 H9C 109.5
H9B C9 H9C 109.5
C11 C10 C12 106.1(3)
C11 C10 C2 116.0(3)
C12 C10 C2 110.8(3)
C11 C10 C13 108.2(3)
C12 C10 C13 107.1(3)
C2 C10 C13 108.3(3)
C10 C11 H11A 109.5
C10 C11 H11B 109.5
H11A C11 H11B 109.5
C10 C11 H11C 109.5
H11A C11 H11C 109.5
H11B C11 H11C 109.5
C10 C12 H12A 109.5
C10 C12 H12B 109.5
H12A C12 H12B 109.5
C10 C12 H12C 109.5
H12A C12 H12C 109.5
H12B C12 H12C 109.5
C10 C13 H13A 109.5
C10 C13 H13B 109.5
H13A C13 H13B 109.5
C10 C13 H13C 109.5
H13A C13 H13C 109.5
H13B C13 H13C 109.5
C15 C14 C16A 122.8(15)
C15 C14 C4 115.4(12)
C16A C14 C4 111.3(6)
C15 C14 C17A 84.7(12)
C16A C14 C17A 111.4(8)
C4 C14 C17A 107.1(5)
C15 C14 C17 110.5(12)
C16A C14 C17 78.1(8)
C4 C14 C17 113.0(6)
C17A C14 C17 34.5(6)
C15 C14 C15A 21.3(17)
C16A C14 C15A 111.5(10)
C4 C14 C15A 109.5(6)
C17A C14 C15A 105.9(9)
C17 C14 C15A 128.8(8)
C15 C14 C16 106.3(16)
C16A C14 C16 26.2(9)
C4 C14 C16 107.5(8)
C17A C14 C16 134.2(9)
C17 C14 C16 103.2(10)
C15A C14 C16 89.8(10)
C14 C15 H15A 109.5
C14 C15 H15B 109.5
C14 C15 H15C 109.5
C14 C16 H16A 109.5
C14 C16 H16B 109.5
C14 C16 H16C 109.5
C14 C17 H17A 109.5
C14 C17 H17B 109.5
C14 C17 H17C 109.5
C14 C15A H15D 109.5
C14 C15A H15E 109.5
H15D C15A H15E 109.5
C14 C15A H15F 109.5
H15D C15A H15F 109.5
H15E C15A H15F 109.5
C14 C16A H16D 109.5
C14 C16A H16E 109.5
H16D C16A H16E 109.5
C14 C16A H16F 109.5
H16D C16A H16F 109.5
H16E C16A H16F 109.5
C14 C17A H17D 109.5
C14 C17A H17E 109.5
H17D C17A H17E 109.5
C14 C17A H17F 109.5
H17D C17A H17F 109.5
H17E C17A H17F 109.5
C22 C18 C19 105.7(3)
C22 C18 C23 117.8(3)
C19 C18 C23 134.7(3)
C22 C18 Sm1 73.77(19)
C19 C18 Sm1 75.50(19)
C23 C18 Sm1 126.9(2)
C20 C19 C18 106.7(3)
C20 C19 C27 120.7(3)
C18 C19 C27 132.3(3)
C20 C19 Sm1 73.35(19)
C18 C19 Sm1 75.53(19)
C27 C19 Sm1 121.1(2)
C21 C20 C19 110.5(3)
C21 C20 Sm1 76.7(2)
C19 C20 Sm1 77.7(2)
C21 C20 H20 124.8
C19 C20 H20 124.8
Sm1 C20 H20 112.8
C22 C21 C20 105.9(3)
C22 C21 C31 127.7(3)
C20 C21 C31 126.4(3)
C22 C21 Sm1 75.1(2)
C20 C21 Sm1 74.5(2)
C31 C21 Sm1 118.1(2)
C21 C22 C18 111.2(3)
C21 C22 Sm1 76.4(2)
C18 C22 Sm1 77.2(2)
C21 C22 H22 124.4
C18 C22 H22 124.4
Sm1 C22 H22 113.8
C25 C23 C26 105.3(3)
C25 C23 C18 117.5(3)
C26 C23 C18 110.2(3)
C25 C23 C24 107.7(4)
C26 C23 C24 108.0(4)
C18 C23 C24 107.8(3)
C23 C24 H24A 109.5
C23 C24 H24B 109.5
H24A C24 H24B 109.5
C23 C24 H24C 109.5
H24A C24 H24C 109.5
H24B C24 H24C 109.5
C23 C25 H25A 109.5
C23 C25 H25B 109.5
H25A C25 H25B 109.5
C23 C25 H25C 109.5
H25A C25 H25C 109.5
H25B C25 H25C 109.5
C23 C26 H26A 109.5
C23 C26 H26B 109.5
H26A C26 H26B 109.5
C23 C26 H26C 109.5
H26A C26 H26C 109.5
H26B C26 H26C 109.5
C29 C27 C30 105.3(3)
C29 C27 C19 114.0(3)
C30 C27 C19 110.5(3)
C29 C27 C28 110.8(3)
C30 C27 C28 105.6(3)
C19 C27 C28 110.3(3)
C27 C28 H28A 109.5
C27 C28 H28B 109.5
H28A C28 H28B 109.5
C27 C28 H28C 109.5
H28A C28 H28C 109.5
H28B C28 H28C 109.5
C27 C29 H29A 109.5
C27 C29 H29B 109.5
H29A C29 H29B 109.5
C27 C29 H29C 109.5
H29A C29 H29C 109.5
H29B C29 H29C 109.5
C27 C30 H30A 109.5
C27 C30 H30B 109.5
H30A C30 H30B 109.5
C27 C30 H30C 109.5
H30A C30 H30C 109.5
H30B C30 H30C 109.5
C21 C31 C32 111.5(3)
C21 C31 C33 110.1(3)
C32 C31 C33 108.6(3)
C21 C31 C34 109.8(3)
C32 C31 C34 108.7(3)
C33 C31 C34 108.0(3)
C31 C32 H32A 109.5
C31 C32 H32B 109.5
H32A C32 H32B 109.5
C31 C32 H32C 109.5
H32A C32 H32C 109.5
H32B C32 H32C 109.5
C31 C33 H33A 109.5
C31 C33 H33B 109.5
H33A C33 H33B 109.5
C31 C33 H33C 109.5
H33A C33 H33C 109.5
H33B C33 H33C 109.5
C31 C34 H34A 109.5
C31 C34 H34B 109.5
H34A C34 H34B 109.5
C31 C34 H34C 109.5
H34A C34 H34C 109.5
H34B C34 H34C 109.5
C35 N1 C39 115.5(4)
C35 N1 Sm1 132.6(3)
C39 N1 Sm1 109.3(3)
N1 C35 C36 123.6(4)
N1 C35 H35 118.2
C36 C35 H35 118.2
C37 C36 C35 121.2(4)
C37 C36 H36 119.4
C35 C36 H36 119.4
C36 C37 C38 114.8(4)
C36 C37 C40 124.2(4)
C38 C37 C40 120.9(4)
C39 C38 C37 120.3(4)
C39 C38 H38 119.8
C37 C38 H38 119.8
N1 C39 C38 124.5(4)
N1 C39 H39 117.8
C38 C39 H39 117.8
C37 C40 C41 111.0(4)
C37 C40 C43 110.3(4)
C41 C40 C43 108.4(4)
C37 C40 C42 107.4(4)
C41 C40 C42 109.5(4)
C43 C40 C42 110.3(4)
C40 C41 H41A 109.5
C40 C41 H41B 109.5
H41A C41 H41B 109.5
C40 C41 H41C 109.5
H41A C41 H41C 109.5
H41B C41 H41C 109.5
C40 C42 H42A 109.5
C40 C42 H42B 109.5
H42A C42 H42B 109.5
C40 C42 H42C 109.5
H42A C42 H42C 109.5
H42B C42 H42C 109.5
C40 C43 H43A 109.5
C40 C43 H43B 109.5
H43A C43 H43B 109.5
C40 C43 H43C 109.5
H43A C43 H43C 109.5
H43B C43 H43C 109.5
C48 N2 C44 115.2(5)
N2 C44 C45 124.3(5)
N2 C44 H44 117.9
C45 C44 H44 117.9
C44 C45 C46 120.5(5)
C44 C45 H45 119.8
C46 C45 H45 119.8
C47 C46 C45 114.7(5)
C47 C46 C49 123.2(5)
C45 C46 C49 122.1(5)
C48 C47 C46 120.5(5)
C48 C47 H47 119.7
C46 C47 H47 119.7
N2 C48 C47 124.8(6)
N2 C48 H48 117.6
C47 C48 H48 117.6
C51 C49 C46 111.3(5)
C51 C49 C50 105.3(7)
C46 C49 C50 109.7(5)
C51 C49 C52 115.2(7)
C46 C49 C52 112.9(5)
C50 C49 C52 101.6(7)
C49 C50 H50A 109.5
C49 C50 H50B 109.5
H50A C50 H50B 109.5
C49 C50 H50C 109.5
H50A C50 H50C 109.5
H50B C50 H50C 109.5
C49 C51 H51A 109.5
C49 C51 H51B 109.5
H51A C51 H51B 109.5
C49 C51 H51C 109.5
H51A C51 H51C 109.5
H51B C51 H51C 109.5
C49 C52 H52A 109.5
C49 C52 H52B 109.5
H52A C52 H52B 109.5
C49 C52 H52C 109.5
H52A C52 H52C 109.5
H52B C52 H52C 109.5

loop_
_geom_bond_atom_site_label_1
_geom_bond_atom_site_label_2
_geom_bond_distance
Sm1 N1 2.688(3)
Sm1 C5 2.817(3)
Sm1 C4 2.820(4)
Sm1 C20 2.824(3)
Sm1 C3 2.826(4)
Sm1 C22 2.836(3)
Sm1 C21 2.852(4)
Sm1 C19 2.880(3)
Sm1 C18 2.880(3)
Sm1 C2 2.909(4)
Sm1 C1 2.914(4)
C1 C5 1.420(5)
C1 C2 1.445(5)
C1 C6 1.548(5)
C2 C3 1.431(5)
C2 C10 1.542(5)
C3 C4 1.403(5)
C3 H3 0.9500
C4 C5 1.407(5)
C4 C14 1.514(5)
C5 H5 0.9500
C6 C7 1.533(6)
C6 C9 1.540(6)
C6 C8 1.550(6)
C7 H7A 0.9800
C7 H7B 0.9800
C7 H7C 0.9800
C8 H8A 0.9800
C8 H8B 0.9800
C8 H8C 0.9800
C9 H9A 0.9800
C9 H9B 0.9800
C9 H9C 0.9800
C10 C11 1.535(6)
C10 C12 1.537(6)
C10 C13 1.552(6)
C11 H11A 0.9800
C11 H11B 0.9800
C11 H11C 0.9800
C12 H12A 0.9800
C12 H12B 0.9800
C12 H12C 0.9800
C13 H13A 0.9800
C13 H13B 0.9800
C13 H13C 0.9800
C14 C15 1.41(3)
C14 C16A 1.476(13)
C14 C17A 1.522(10)
C14 C17 1.584(15)
C14 C15A 1.587(15)
C14 C16 1.593(19)
C15 H15A 0.9800
C15 H15B 0.9800
C15 H15C 0.9800
C16 H16A 0.9800
C16 H16B 0.9800
C16 H16C 0.9800
C17 H17A 0.9800
C17 H17B 0.9800
C17 H17C 0.9800
C15A H15D 0.9800
C15A H15E 0.9800
C15A H15F 0.9800
C16A H16D 0.9800
C16A H16E 0.9800
C16A H16F 0.9800
C17A H17D 0.9800
C17A H17E 0.9800
C17A H17F 0.9800
C18 C22 1.434(5)
C18 C19 1.441(5)
C18 C23 1.537(5)
C19 C20 1.427(5)
C19 C27 1.539(5)
C20 C21 1.409(5)
C20 H20 0.9500
C21 C22 1.397(5)
C21 C31 1.520(5)
C22 H22 0.9500
C23 C25 1.532(5)
C23 C26 1.533(6)
C23 C24 1.538(6)
C24 H24A 0.9800
C24 H24B 0.9800
C24 H24C 0.9800
C25 H25A 0.9800
C25 H25B 0.9800
C25 H25C 0.9800
C26 H26A 0.9800
C26 H26B 0.9800
C26 H26C 0.9800
C27 C29 1.532(5)
C27 C30 1.537(5)
C27 C28 1.546(5)
C28 H28A 0.9800
C28 H28B 0.9800
C28 H28C 0.9800
C29 H29A 0.9800
C29 H29B 0.9800
C29 H29C 0.9800
C30 H30A 0.9800
C30 H30B 0.9800
C30 H30C 0.9800
C31 C32 1.525(5)
C31 C33 1.525(5)
C31 C34 1.532(6)
C32 H32A 0.9800
C32 H32B 0.9800
C32 H32C 0.9800
C33 H33A 0.9800
C33 H33B 0.9800
C33 H33C 0.9800
C34 H34A 0.9800
C34 H34B 0.9800
C34 H34C 0.9800
N1 C35 1.326(5)
N1 C39 1.332(6)
C35 C36 1.384(5)
C35 H35 0.9500
C36 C37 1.380(5)
C36 H36 0.9500
C37 C38 1.391(6)
C37 C40 1.528(5)
C38 C39 1.376(6)
C38 H38 0.9500
C39 H39 0.9500
C40 C41 1.530(7)
C40 C43 1.540(6)
C40 C42 1.542(7)
C41 H41A 0.9800
C41 H41B 0.9800
C41 H41C 0.9800
C42 H42A 0.9800
C42 H42B 0.9800
C42 H42C 0.9800
C43 H43A 0.9800
C43 H43B 0.9800
C43 H43C 0.9800
N2 C48 1.323(8)
N2 C44 1.326(8)
C44 C45 1.382(8)
C44 H44 0.9500
C45 C46 1.394(7)
C45 H45 0.9500
C46 C47 1.384(6)
C46 C49 1.509(7)
C47 C48 1.377(7)
C47 H47 0.9500
C48 H48 0.9500
C49 C51 1.478(11)
C49 C50 1.526(11)
C49 C52 1.529(12)
C50 H50A 0.9800
C50 H50B 0.9800
C50 H50C 0.9800
C51 H51A 0.9800
C51 H51B 0.9800
C51 H51C 0.9800
C52 H52A 0.9800
C52 H52B 0.9800
C52 H52C 0.9800

loop_
_geom_torsion_atom_site_label_1
_geom_torsion_atom_site_label_2
_geom_torsion_atom_site_label_3
_geom_torsion_atom_site_label_4
_geom_torsion
N1 Sm1 C1 C5 66.1(2)
C4 Sm1 C1 C5 -36.5(2)
C20 Sm1 C1 C5 145.4(2)
C3 Sm1 C1 C5 -75.9(2)
C22 Sm1 C1 C5 -144.1(2)
C21 Sm1 C1 C5 178.49(19)
C19 Sm1 C1 C5 -153(2)
C18 Sm1 C1 C5 -109.0(3)
C2 Sm1 C1 C5 -113.7(3)
N1 Sm1 C1 C2 179.7(2)
C5 Sm1 C1 C2 113.7(3)
C4 Sm1 C1 C2 77.2(2)
C20 Sm1 C1 C2 -100.9(3)
C3 Sm1 C1 C2 37.7(2)
C22 Sm1 C1 C2 -30.4(3)
C21 Sm1 C1 C2 -67.9(2)
C19 Sm1 C1 C2 -40(2)
C18 Sm1 C1 C2 4.7(3)
N1 Sm1 C1 C6 -48.7(3)
C5 Sm1 C1 C6 -114.8(4)
C4 Sm1 C1 C6 -151.2(3)
C20 Sm1 C1 C6 30.7(4)
C3 Sm1 C1 C6 169.3(3)
C22 Sm1 C1 C6 101.1(3)
C21 Sm1 C1 C6 63.7(3)
C19 Sm1 C1 C6 92(2)
C18 Sm1 C1 C6 136.2(3)
C2 Sm1 C1 C6 131.6(4)
C5 C1 C2 C3 -1.2(4)
C6 C1 C2 C3 171.0(4)
Sm1 C1 C2 C3 -66.7(2)
C5 C1 C2 C10 -167.4(4)
C6 C1 C2 C10 4.8(7)
Sm1 C1 C2 C10 127.1(4)
C5 C1 C2 Sm1 65.5(2)
C6 C1 C2 Sm1 -122.3(4)
N1 Sm1 C2 C3 111.6(2)
C5 Sm1 C2 C3 75.3(2)
C4 Sm1 C2 C3 35.8(2)
C20 Sm1 C2 C3 -124.1(2)
C22 Sm1 C2 C3 -91.7(2)
C21 Sm1 C2 C3 -119.8(2)
C19 Sm1 C2 C3 -71.3(3)
C18 Sm1 C2 C3 -65.3(2)
C1 Sm1 C2 C3 111.9(3)
N1 Sm1 C2 C1 -0.3(2)
C5 Sm1 C2 C1 -36.6(2)
C4 Sm1 C2 C1 -76.1(2)
C20 Sm1 C2 C1 124.0(2)
C3 Sm1 C2 C1 -111.9(3)
C22 Sm1 C2 C1 156.4(2)
C21 Sm1 C2 C1 128.3(2)
C19 Sm1 C2 C1 176.8(2)
C18 Sm1 C2 C1 -177.23(19)
N1 Sm1 C2 C10 -136.1(3)
C5 Sm1 C2 C10 -172.3(4)
C4 Sm1 C2 C10 148.2(3)
C20 Sm1 C2 C10 -11.7(4)
C3 Sm1 C2 C10 112.4(4)
C22 Sm1 C2 C10 20.7(3)
C21 Sm1 C2 C10 -7.4(3)
C19 Sm1 C2 C10 41.1(4)
C18 Sm1 C2 C10 47.0(3)
C1 Sm1 C2 C10 -135.7(4)
C1 C2 C3 C4 -0.3(4)
C10 C2 C3 C4 168.7(3)
Sm1 C2 C3 C4 -69.4(3)
C1 C2 C3 Sm1 69.2(2)
C10 C2 C3 Sm1 -121.9(3)
N1 Sm1 C3 C4 27.9(3)
C5 Sm1 C3 C4 38.2(2)
C20 Sm1 C3 C4 -143.7(2)
C22 Sm1 C3 C4 -149.1(2)
C21 Sm1 C3 C4 -168.4(2)
C19 Sm1 C3 C4 -105.7(2)
C18 Sm1 C3 C4 -119.1(2)
C2 Sm1 C3 C4 115.3(3)
C1 Sm1 C3 C4 77.7(2)
N1 Sm1 C3 C2 -87.3(2)
C5 Sm1 C3 C2 -77.1(2)
C4 Sm1 C3 C2 -115.3(3)
C20 Sm1 C3 C2 101.1(3)
C22 Sm1 C3 C2 95.7(2)
C21 Sm1 C3 C2 76.3(2)
C19 Sm1 C3 C2 139.1(2)
C18 Sm1 C3 C2 125.6(2)
C1 Sm1 C3 C2 -37.55(19)
C2 C3 C4 C5 1.6(4)
Sm1 C3 C4 C5 -70.0(2)
C2 C3 C4 C14 -177.1(4)
Sm1 C3 C4 C14 111.2(4)
C2 C3 C4 Sm1 71.6(3)
N1 Sm1 C4 C3 -157.4(2)
C5 Sm1 C4 C3 -111.1(3)
C20 Sm1 C4 C3 101.8(4)
C22 Sm1 C4 C3 38.9(3)
C21 Sm1 C4 C3 21.5(4)
C19 Sm1 C4 C3 101.9(2)
C18 Sm1 C4 C3 71.6(2)
C2 Sm1 C4 C3 -35.9(2)
C1 Sm1 C4 C3 -75.0(2)
N1 Sm1 C4 C5 -46.3(2)
C20 Sm1 C4 C5 -147.1(3)
C3 Sm1 C4 C5 111.1(3)
C22 Sm1 C4 C5 150.00(19)
C21 Sm1 C4 C5 132.6(2)
C19 Sm1 C4 C5 -147.03(19)
C18 Sm1 C4 C5 -177.30(19)
C2 Sm1 C4 C5 75.2(2)
C1 Sm1 C4 C5 36.09(19)
N1 Sm1 C4 C14 76.8(3)
C5 Sm1 C4 C14 123.2(4)
C20 Sm1 C4 C14 -23.9(5)
C3 Sm1 C4 C14 -125.7(4)
C22 Sm1 C4 C14 -86.8(3)
C21 Sm1 C4 C14 -104.2(3)
C19 Sm1 C4 C14 -23.9(3)
C18 Sm1 C4 C14 -54.1(3)
C2 Sm1 C4 C14 -161.7(3)
C1 Sm1 C4 C14 159.3(3)
C3 C4 C5 C1 -2.5(4)
C14 C4 C5 C1 176.4(3)
Sm1 C4 C5 C1 -72.8(3)
C3 C4 C5 Sm1 70.3(3)
C14 C4 C5 Sm1 -110.9(4)
C2 C1 C5 C4 2.3(4)
C6 C1 C5 C4 -171.0(3)
Sm1 C1 C5 C4 70.2(3)
C2 C1 C5 Sm1 -67.9(2)
C6 C1 C5 Sm1 118.7(3)
N1 Sm1 C5 C4 133.7(2)
C20 Sm1 C5 C4 145.2(3)
C3 Sm1 C5 C4 -38.0(2)
C22 Sm1 C5 C4 -52.0(3)
C21 Sm1 C5 C4 -117.6(3)
C19 Sm1 C5 C4 63.0(3)
C18 Sm1 C5 C4 4.3(3)
C2 Sm1 C5 C4 -77.7(2)
C1 Sm1 C5 C4 -114.5(3)
N1 Sm1 C5 C1 -111.8(2)
C4 Sm1 C5 C1 114.5(3)
C20 Sm1 C5 C1 -100.3(4)
C3 Sm1 C5 C1 76.5(2)
C22 Sm1 C5 C1 62.5(3)
C21 Sm1 C5 C1 -3.2(4)
C19 Sm1 C5 C1 177.4(2)
C18 Sm1 C5 C1 118.8(2)
C2 Sm1 C5 C1 36.8(2)
C5 C1 C6 C7 113.6(4)
C2 C1 C6 C7 -57.8(5)
Sm1 C1 C6 C7 -159.1(2)
C5 C1 C6 C9 -121.2(4)
C2 C1 C6 C9 67.4(6)
Sm1 C1 C6 C9 -33.8(4)
C5 C1 C6 C8 -3.5(5)
C2 C1 C6 C8 -174.9(4)
Sm1 C1 C6 C8 83.8(4)
C3 C2 C10 C11 158.4(4)
C1 C2 C10 C11 -36.7(6)
Sm1 C2 C10 C11 70.5(4)
C3 C2 C10 C12 37.4(5)
C1 C2 C10 C12 -157.7(4)
Sm1 C2 C10 C12 -50.5(4)
C3 C2 C10 C13 -79.8(4)
C1 C2 C10 C13 85.1(5)
Sm1 C2 C10 C13 -167.7(3)
C3 C4 C14 C15 -7.4(17)
C5 C4 C14 C15 174.1(16)
Sm1 C4 C14 C15 84.2(16)
C3 C4 C14 C16A 138.5(10)
C5 C4 C14 C16A -40.1(11)
Sm1 C4 C14 C16A -129.9(10)
C3 C4 C14 C17A -99.5(9)
C5 C4 C14 C17A 81.9(9)
Sm1 C4 C14 C17A -8.0(9)
C3 C4 C14 C17 -135.8(10)
C5 C4 C14 C17 45.7(10)
Sm1 C4 C14 C17 -44.2(10)
C3 C4 C14 C15A 14.9(10)
C5 C4 C14 C15A -163.7(9)
Sm1 C4 C14 C15A 106.4(9)
C3 C4 C14 C16 111.0(9)
C5 C4 C14 C16 -67.5(9)
Sm1 C4 C14 C16 -157.4(8)
N1 Sm1 C18 C22 120.9(2)
C5 Sm1 C18 C22 -120.0(2)
C4 Sm1 C18 C22 -117.7(2)
C20 Sm1 C18 C22 74.3(2)
C3 Sm1 C18 C22 -89.3(2)
C21 Sm1 C18 C22 35.17(19)
C19 Sm1 C18 C22 111.5(3)
C2 Sm1 C18 C22 -62.2(2)
C1 Sm1 C18 C22 -64.8(3)
N1 Sm1 C18 C19 9.4(2)
C5 Sm1 C18 C19 128.5(2)
C4 Sm1 C18 C19 130.82(19)
C20 Sm1 C18 C19 -37.22(19)
C3 Sm1 C18 C19 159.17(19)
C22 Sm1 C18 C19 -111.5(3)
C21 Sm1 C18 C19 -76.3(2)
C2 Sm1 C18 C19 -173.71(18)
C1 Sm1 C18 C19 -176.3(2)
N1 Sm1 C18 C23 -126.3(3)
C5 Sm1 C18 C23 -7.2(4)
C4 Sm1 C18 C23 -4.8(3)
C20 Sm1 C18 C23 -172.8(3)
C3 Sm1 C18 C23 23.5(3)
C22 Sm1 C18 C23 112.9(4)
C21 Sm1 C18 C23 148.0(3)
C19 Sm1 C18 C23 -135.6(4)
C2 Sm1 C18 C23 50.7(3)
C1 Sm1 C18 C23 48.1(4)
C22 C18 C19 C20 -0.8(4)
C23 C18 C19 C20 -164.6(4)
Sm1 C18 C19 C20 67.3(2)
C22 C18 C19 C27 172.7(4)
C23 C18 C19 C27 9.0(7)
Sm1 C18 C19 C27 -119.2(4)
C22 C18 C19 Sm1 -68.1(2)
C23 C18 C19 Sm1 128.1(4)
N1 Sm1 C19 C20 75.4(2)
C5 Sm1 C19 C20 143.7(2)
C4 Sm1 C19 C20 -179.98(18)
C3 Sm1 C19 C20 -140.4(2)
C22 Sm1 C19 C20 -74.8(2)
C21 Sm1 C19 C20 -36.00(19)
C18 Sm1 C19 C20 -112.8(3)
C2 Sm1 C19 C20 -102.1(3)
C1 Sm1 C19 C20 -65(2)
N1 Sm1 C19 C18 -171.8(2)
C5 Sm1 C19 C18 -103.5(3)
C4 Sm1 C19 C18 -67.2(2)
C20 Sm1 C19 C18 112.8(3)
C3 Sm1 C19 C18 -27.6(3)
C22 Sm1 C19 C18 37.94(19)
C21 Sm1 C19 C18 76.8(2)
C2 Sm1 C19 C18 10.6(3)
C1 Sm1 C19 C18 48(2)
N1 Sm1 C19 C27 -40.8(3)
C5 Sm1 C19 C27 27.5(4)
C4 Sm1 C19 C27 63.8(3)
C20 Sm1 C19 C27 -116.2(3)
C3 Sm1 C19 C27 103.4(3)
C22 Sm1 C19 C27 169.0(3)
C21 Sm1 C19 C27 -152.2(3)
C18 Sm1 C19 C27 131.0(4)
C2 Sm1 C19 C27 141.7(2)
C1 Sm1 C19 C27 179(32)
C18 C19 C20 C21 1.8(4)
C27 C19 C20 C21 -172.7(3)
Sm1 C19 C20 C21 70.6(3)
C18 C19 C20 Sm1 -68.8(2)
C27 C19 C20 Sm1 116.7(3)
N1 Sm1 C20 C21 142.0(2)
C5 Sm1 C20 C21 130.6(3)
C4 Sm1 C20 C21 -114.7(3)
C3 Sm1 C20 C21 -44.8(3)
C22 Sm1 C20 C21 -37.54(19)
C19 Sm1 C20 C21 -114.8(3)
C18 Sm1 C20 C21 -77.6(2)
C2 Sm1 C20 C21 8.0(3)
C1 Sm1 C20 C21 60.6(3)
N1 Sm1 C20 C19 -103.2(2)
C5 Sm1 C20 C19 -114.6(4)
C4 Sm1 C20 C19 0.1(4)
C3 Sm1 C20 C19 70.0(3)
C22 Sm1 C20 C19 77.2(2)
C21 Sm1 C20 C19 114.8(3)
C18 Sm1 C20 C19 37.23(18)
C2 Sm1 C20 C19 122.8(2)
C1 Sm1 C20 C19 175.4(2)
C19 C20 C21 C22 -2.1(4)
Sm1 C20 C21 C22 69.2(2)
C19 C20 C21 C31 175.0(3)
Sm1 C20 C21 C31 -113.7(3)
C19 C20 C21 Sm1 -71.2(3)
N1 Sm1 C21 C22 -151.1(2)
C5 Sm1 C21 C22 105.1(3)
C4 Sm1 C21 C22 29.9(3)
C20 Sm1 C21 C22 -111.6(3)
C3 Sm1 C21 C22 42.6(2)
C19 Sm1 C21 C22 -75.3(2)
C18 Sm1 C21 C22 -35.95(19)
C2 Sm1 C21 C22 73.7(2)
C1 Sm1 C21 C22 103.1(2)
N1 Sm1 C21 C20 -39.6(2)
C5 Sm1 C21 C20 -143.4(3)
C4 Sm1 C21 C20 141.5(2)
C3 Sm1 C21 C20 154.11(19)
C22 Sm1 C21 C20 111.6(3)
C19 Sm1 C21 C20 36.29(19)
C18 Sm1 C21 C20 75.6(2)
C2 Sm1 C21 C20 -174.73(19)
C1 Sm1 C21 C20 -145.32(19)
N1 Sm1 C21 C31 83.8(3)
C5 Sm1 C21 C31 -20.0(4)
C4 Sm1 C21 C31 -95.2(3)
C20 Sm1 C21 C31 123.3(4)
C3 Sm1 C21 C31 -82.6(3)
C22 Sm1 C21 C31 -125.1(4)
C19 Sm1 C21 C31 159.6(3)
C18 Sm1 C21 C31 -161.1(3)
C2 Sm1 C21 C31 -51.4(3)
C1 Sm1 C21 C31 -22.0(3)
C20 C21 C22 C18 1.5(4)
C31 C21 C22 C18 -175.5(3)
Sm1 C21 C22 C18 70.2(3)
C20 C21 C22 Sm1 -68.7(2)
C31 C21 C22 Sm1 114.2(4)
C19 C18 C22 C21 -0.4(4)
C23 C18 C22 C21 166.6(3)
Sm1 C18 C22 C21 -69.7(3)
C19 C18 C22 Sm1 69.3(2)
C23 C18 C22 Sm1 -123.6(3)
N1 Sm1 C22 C21 37.4(3)
C5 Sm1 C22 C21 -135.3(2)
C4 Sm1 C22 C21 -163.87(19)
C20 Sm1 C22 C21 37.98(19)
C3 Sm1 C22 C21 -145.8(2)
C19 Sm1 C22 C21 78.0(2)
C18 Sm1 C22 C21 115.8(3)
C2 Sm1 C22 C21 -116.0(2)
C1 Sm1 C22 C21 -101.4(2)
N1 Sm1 C22 C18 -78.4(2)
C5 Sm1 C22 C18 108.9(2)
C4 Sm1 C22 C18 80.3(2)
C20 Sm1 C22 C18 -77.9(2)
C3 Sm1 C22 C18 98.4(2)
C21 Sm1 C22 C18 -115.8(3)
C19 Sm1 C22 C18 -37.84(19)
C2 Sm1 C22 C18 128.1(2)
C1 Sm1 C22 C18 142.72(19)
C22 C18 C23 C25 162.1(4)
C19 C18 C23 C25 -35.6(6)
Sm1 C18 C23 C25 72.1(4)
C22 C18 C23 C26 41.5(5)
C19 C18 C23 C26 -156.2(4)
Sm1 C18 C23 C26 -48.5(4)
C22 C18 C23 C24 -76.1(4)
C19 C18 C23 C24 86.2(5)
Sm1 C18 C23 C24 -166.1(3)
C20 C19 C27 C29 -123.8(4)
C18 C19 C27 C29 63.4(5)
Sm1 C19 C27 C29 -35.5(4)
C20 C19 C27 C30 -5.4(5)
C18 C19 C27 C30 -178.2(4)
Sm1 C19 C27 C30 82.8(3)
C20 C19 C27 C28 110.9(4)
C18 C19 C27 C28 -61.9(5)
Sm1 C19 C27 C28 -160.8(2)
C22 C21 C31 C32 4.8(5)
C20 C21 C31 C32 -171.6(4)
Sm1 C21 C31 C32 97.4(3)
C22 C21 C31 C33 -115.9(4)
C20 C21 C31 C33 67.7(5)
Sm1 C21 C31 C33 -23.3(4)
C22 C21 C31 C34 125.4(4)
C20 C21 C31 C34 -51.1(5)
Sm1 C21 C31 C34 -142.1(3)
C5 Sm1 N1 C35 -56.5(4)
C4 Sm1 N1 C35 -35.7(4)
C20 Sm1 N1 C35 126.8(4)
C3 Sm1 N1 C35 -49.0(4)
C22 Sm1 N1 C35 127.2(4)
C21 Sm1 N1 C35 144.7(4)
C19 Sm1 N1 C35 98.7(4)
C18 Sm1 N1 C35 94.1(4)
C2 Sm1 N1 C35 -82.8(4)
C1 Sm1 N1 C35 -83.0(4)
C5 Sm1 N1 C39 103.7(3)
C4 Sm1 N1 C39 124.5(3)
C20 Sm1 N1 C39 -73.0(3)
C3 Sm1 N1 C39 111.3(3)
C22 Sm1 N1 C39 -72.5(3)
C21 Sm1 N1 C39 -55.0(3)
C19 Sm1 N1 C39 -101.1(3)
C18 Sm1 N1 C39 -105.6(3)
C2 Sm1 N1 C39 77.4(3)
C1 Sm1 N1 C39 77.3(3)
C39 N1 C35 C36 -1.9(7)
Sm1 N1 C35 C36 157.4(3)
N1 C35 C36 C37 -1.5(7)
C35 C36 C37 C38 3.1(6)
C35 C36 C37 C40 -175.0(4)
C36 C37 C38 C39 -1.5(7)
C40 C37 C38 C39 176.7(5)
C35 N1 C39 C38 3.7(7)
Sm1 N1 C39 C38 -160.3(5)
C37 C38 C39 N1 -2.0(8)
C36 C37 C40 C41 -17.0(6)
C38 C37 C40 C41 165.0(4)
C36 C37 C40 C43 -137.2(4)
C38 C37 C40 C43 44.8(6)
C36 C37 C40 C42 102.6(5)
C38 C37 C40 C42 -75.4(5)
C48 N2 C44 C45 1.5(8)
N2 C44 C45 C46 -2.0(9)
C44 C45 C46 C47 1.1(7)
C44 C45 C46 C49 -178.9(5)
C45 C46 C47 C48 0.0(7)
C49 C46 C47 C48 180.0(5)
C44 N2 C48 C47 -0.4(9)
C46 C47 C48 N2 -0.4(9)
C47 C46 C49 C51 130.4(7)
C45 C46 C49 C51 -49.6(8)
C47 C46 C49 C50 -113.5(7)
C45 C46 C49 C50 66.5(8)
C47 C46 C49 C52 -1.0(8)
C45 C46 C49 C52 179.0(6)
